data_7203605
loop_
_publ_author_name
'Lin, Chih-Yuan'
'Chan, Zhi-Kai'
'Yeh, Chun-Wei'
'Wu, Chia-Jun'
'Chen, Jhy-Der'
'Wang, Ju-Chun'

_publ_section_title
;
 Roles of I?I and Ag?I interactions on the self-assembly of Ag(i)
 complexes containing 2-amino-5-iodopyrimidine; formation of the unique
 Ag?I?I?Ag interaction
;
_journal_issue 11
_journal_name_full CrystEngComm
_journal_page_first 841
_journal_paper_doi 10.1039/b611044d
_journal_volume 8
_journal_year 2006
_chemical_formula_sum 'C4 H4 Ag F6 I N3 P'
_chemical_formula_weight 473.84
_chemical_name_systematic
;
?
;
_space_group_IT_number 88
_symmetry_cell_setting tetragonal
_symmetry_space_group_name_Hall '-I 4ad'
_symmetry_space_group_name_H-M 'I 41/a :2'
_atom_sites_solution_hydrogens geom
_atom_sites_solution_primary direct
_atom_sites_solution_secondary difmap
_audit_creation_method SHELXL-97
_cell_angle_alpha 90.00
_cell_angle_beta 90.00
_cell_angle_gamma 90.00
_cell_formula_units_Z 16
_cell_length_a 18.711(3)
_cell_length_b 18.711(3)
_cell_length_c 22.584(3)
_cell_measurement_reflns_used 32
_cell_measurement_temperature 298(2)
_cell_measurement_theta_max 12.47
_cell_measurement_theta_min 4.85
_cell_volume 7907(2)
_computing_cell_refinement 'Bruker XSCANS'
_computing_data_collection 'Bruker XSCANS'
_computing_data_reduction 'Bruker SHELXTL'
_computing_molecular_graphics 'Bruker SHELXTL'
_computing_publication_material 'Bruker SHELXTL'
_computing_structure_refinement 'SHELXL-97 (Sheldrick, 1997)'
_computing_structure_solution 'SHELXS-97 (Sheldrick, 1990)'
_diffrn_ambient_temperature 298(2)
_diffrn_measured_fraction_theta_full 0.985
_diffrn_measured_fraction_theta_max 0.985
_diffrn_measurement_device_type 'Bruker P4'
_diffrn_measurement_method '\w scans'
_diffrn_radiation_monochromator graphite
_diffrn_radiation_source 'fine-focus sealed tube'
_diffrn_radiation_type MoK\a
_diffrn_radiation_wavelength 0.71073
_diffrn_reflns_av_R_equivalents 0.0342
_diffrn_reflns_av_sigmaI/netI 0.0944
_diffrn_reflns_limit_h_max 21
_diffrn_reflns_limit_h_min 0
_diffrn_reflns_limit_k_max 21
_diffrn_reflns_limit_k_min 0
_diffrn_reflns_limit_l_max 26
_diffrn_reflns_limit_l_min 0
_diffrn_reflns_number 3456
_diffrn_reflns_theta_full 24.50
_diffrn_reflns_theta_max 24.50
_diffrn_reflns_theta_min 2.18
_diffrn_standards_decay_% 7.05
_diffrn_standards_interval_count 297
_diffrn_standards_number 3
_exptl_absorpt_coefficient_mu 2.695
_exptl_absorpt_correction_T_max 0.9560
_exptl_absorpt_correction_T_min 0.7857
_exptl_absorpt_correction_type empirical
_exptl_crystal_colour pale_yellow
_exptl_crystal_density_diffrn 1.592
_exptl_crystal_density_method 'not measured'
_exptl_crystal_description block
_exptl_crystal_F_000 3488
_exptl_crystal_size_max 0.65
_exptl_crystal_size_mid 0.60
_exptl_crystal_size_min 0.45
_platon_squeeze_details
;
A. L. Spek, J Appl. Cryst., 2003, 36, 7-13.
;
_refine_diff_density_max 0.557
_refine_diff_density_min -0.381
_refine_diff_density_rms 0.088
_refine_ls_extinction_method none
_refine_ls_goodness_of_fit_ref 1.034
_refine_ls_hydrogen_treatment constr
_refine_ls_matrix_type full
_refine_ls_number_parameters 145
_refine_ls_number_reflns 3240
_refine_ls_number_restraints 0
_refine_ls_restrained_S_all 1.034
_refine_ls_R_factor_all 0.0995
_refine_ls_R_factor_gt 0.0481
_refine_ls_shift/su_max 0.000
_refine_ls_shift/su_mean 0.000
_refine_ls_structure_factor_coef Fsqd
_refine_ls_weighting_details 'calc w=1/[\s^2^(Fo^2^)+(0.0142P)^2^+15.2270P] where P=(Fo^2^+2Fc^2^)/3'
_refine_ls_weighting_scheme calc
_refine_ls_wR_factor_gt 0.1030
_refine_ls_wR_factor_ref 0.1133
_reflns_number_gt 1167
_reflns_number_total 3240
_reflns_threshold_expression >2sigma(I)
_cod_data_source_file b611044d.txt
_cod_data_source_block 2
_cod_depositor_comments
;
The following automatic conversions were performed:
'_symmetry_cell_setting' value 'Tetragonal' changed to 'tetragonal'
according to '/home/saulius/struct/CIF-dictionaries/cif_core.dic'
dictionary named 'cif_core.dic' version 2.4.1 from 2010-06-29.

Automatic conversion script
Id: cif_fix_enum 1527 2010-12-29 10:47:43Z saulius 
;
_cod_original_cell_volume 7906.3(19)
_cod_original_sg_symbol_H-M I4(1)/a
_cod_database_code 7203605

loop_
_symmetry_equiv_pos_as_xyz
'x, y, z'
'-x+1/2, -y, z+1/2'
'-y+3/4, x+1/4, z+1/4'
'y+3/4, -x+3/4, z+3/4'
'x+1/2, y+1/2, z+1/2'
'-x+1, -y+1/2, z+1'
'-y+5/4, x+3/4, z+3/4'
'y+5/4, -x+5/4, z+5/4'
'-x, -y, -z'
'x-1/2, y, -z-1/2'
'y-3/4, -x-1/4, -z-1/4'
'-y-3/4, x-3/4, -z-3/4'
'-x+1/2, -y+1/2, -z+1/2'
'x, y+1/2, -z'
'y-1/4, -x+1/4, -z+1/4'
'-y-1/4, x-1/4, -z-1/4'

loop_
_atom_site_label
_atom_site_type_symbol
_atom_site_fract_x
_atom_site_fract_y
_atom_site_fract_z
_atom_site_U_iso_or_equiv
_atom_site_adp_type
_atom_site_occupancy
_atom_site_symmetry_multiplicity
_atom_site_calc_flag
_atom_site_refinement_flags
_atom_site_disorder_assembly
_atom_site_disorder_group
I I 0.55839(4) 0.65434(4) 0.01630(3) 0.1115(3) Uani 1 1 d . . .
Ag Ag 0.34322(5) 0.47084(5) -0.11159(4) 0.1245(4) Uani 1 1 d . . .
N1 N 0.3709(5) 0.5352(5) -0.0346(3) 0.090(3) Uani 1 1 d . . .
N2 N 0.2662(5) 0.5030(6) 0.0147(5) 0.167(6) Uani 1 1 d . . .
H2B H 0.2388 0.5072 0.0452 0.200 Uiso 1 1 calc R . .
H2C H 0.2530 0.4771 -0.0147 0.200 Uiso 1 1 calc R . .
N3 N 0.3466(5) 0.5764(5) 0.0603(4) 0.095(3) Uani 1 1 d . . .
C1 C 0.3259(7) 0.5352(7) 0.0133(5) 0.104(4) Uani 1 1 d . . .
C2 C 0.4335(6) 0.5702(6) -0.0332(4) 0.094(4) Uani 1 1 d . . .
H2A H 0.4621 0.5686 -0.0668 0.113 Uiso 1 1 calc R . .
C3 C 0.4578(5) 0.6080(5) 0.0142(4) 0.086(3) Uani 1 1 d . . .
C4 C 0.4109(8) 0.6106(6) 0.0612(4) 0.103(4) Uani 1 1 d . . .
H4A H 0.4235 0.6367 0.0947 0.124 Uiso 1 1 calc R . .
P P 0.5178(3) 0.5137(3) -0.2077(2) 0.1553(17) Uani 1 1 d . . .
F1 F 0.6001(5) 0.4823(5) -0.2076(4) 0.203(4) Uani 1 1 d . . .
F2 F 0.5386(6) 0.5718(7) -0.1606(5) 0.288(6) Uani 1 1 d . . .
F3 F 0.4962(5) 0.4575(6) -0.1578(4) 0.232(5) Uani 1 1 d . . .
F4 F 0.5384(7) 0.5716(6) -0.2537(5) 0.293(7) Uani 1 1 d . . .
F5 F 0.4943(9) 0.4563(7) -0.2538(5) 0.353(9) Uani 1 1 d . . .
F6 F 0.4333(7) 0.5412(6) -0.2074(5) 0.276(6) Uani 1 1 d . . .

loop_
_atom_site_aniso_label
_atom_site_aniso_U_11
_atom_site_aniso_U_22
_atom_site_aniso_U_33
_atom_site_aniso_U_23
_atom_site_aniso_U_13
_atom_site_aniso_U_12
I 0.1110(6) 0.1364(7) 0.0872(5) -0.0118(5) -0.0073(5) -0.0038(5)
Ag 0.1425(9) 0.1611(9) 0.0699(5) -0.0433(6) -0.0099(6) -0.0069(7)
N1 0.111(7) 0.101(7) 0.058(5) -0.024(5) 0.003(5) 0.002(6)
N2 0.111(9) 0.231(14) 0.158(11) -0.052(9) 0.056(8) -0.066(9)
N3 0.104(8) 0.107(8) 0.073(6) -0.013(6) 0.020(6) 0.016(6)
C1 0.149(12) 0.120(10) 0.042(6) -0.025(7) 0.024(8) 0.014(9)
C2 0.103(9) 0.132(11) 0.048(6) -0.041(6) -0.001(6) 0.027(8)
C3 0.097(8) 0.100(8) 0.060(6) -0.012(6) -0.002(6) 0.017(7)
C4 0.160(13) 0.115(10) 0.035(6) -0.005(6) -0.008(8) 0.043(9)
P 0.204(6) 0.158(4) 0.104(3) 0.003(3) 0.028(3) 0.048(4)
F1 0.169(8) 0.234(10) 0.207(9) -0.008(8) 0.037(7) 0.054(7)
F2 0.285(13) 0.318(14) 0.259(12) -0.154(12) 0.085(10) -0.063(11)
F3 0.200(9) 0.294(13) 0.202(9) 0.075(10) 0.028(7) 0.048(8)
F4 0.466(19) 0.221(11) 0.193(9) 0.091(9) 0.151(11) 0.029(11)
F5 0.58(3) 0.332(16) 0.147(8) -0.106(11) -0.052(12) 0.132(16)
F6 0.305(14) 0.189(10) 0.334(14) 0.053(10) -0.004(12) 0.084(10)

loop_
_atom_type_symbol
_atom_type_description
_atom_type_scat_dispersion_real
_atom_type_scat_dispersion_imag
_atom_type_scat_source
C C 0.0033 0.0016 'International Tables Vol C Tables 4.2.6.8 and 6.1.1.4'
H H 0.0000 0.0000 'International Tables Vol C Tables 4.2.6.8 and 6.1.1.4'
N N 0.0061 0.0033 'International Tables Vol C Tables 4.2.6.8 and 6.1.1.4'
F F 0.0171 0.0103 'International Tables Vol C Tables 4.2.6.8 and 6.1.1.4'
P P 0.1023 0.0942 'International Tables Vol C Tables 4.2.6.8 and 6.1.1.4'
Ag Ag -0.8971 1.1015 'International Tables Vol C Tables 4.2.6.8 and 6.1.1.4'
I I -0.4742 1.8119 'International Tables Vol C Tables 4.2.6.8 and 6.1.1.4'

loop_
_geom_angle_atom_site_label_1
_geom_angle_atom_site_label_2
_geom_angle_atom_site_label_3
_geom_angle
_geom_angle_site_symmetry_1
_geom_angle_site_symmetry_3
_geom_angle_publ_flag
N1 Ag N3 174.4(4) . 4_454 ?
C2 N1 C1 121.2(9) . . ?
C2 N1 Ag 119.7(7) . . ?
C1 N1 Ag 118.9(8) . . ?
C4 N3 C1 121.9(10) . . ?
C4 N3 Ag 115.4(8) . 3 ?
C1 N3 Ag 122.8(9) . 3 ?
N2 C1 N3 119.8(11) . . ?
N2 C1 N1 124.1(12) . . ?
N3 C1 N1 115.9(12) . . ?
N1 C2 C3 124.3(10) . . ?
C2 C3 C4 114.3(10) . . ?
C2 C3 I 122.6(9) . . ?
C4 C3 I 123.1(9) . . ?
N3 C4 C3 122.2(10) . . ?
F4 P F5 96.0(7) . . ?
F4 P F2 84.8(7) . . ?
F5 P F2 178.0(8) . . ?
F4 P F3 176.8(7) . . ?
F5 P F3 87.0(7) . . ?
F2 P F3 92.2(6) . . ?
F4 P F1 91.0(6) . . ?
F5 P F1 91.1(7) . . ?
F2 P F1 90.8(7) . . ?
F3 P F1 90.0(5) . . ?
F4 P F6 91.4(7) . . ?
F5 P F6 87.0(8) . . ?
F2 P F6 91.1(6) . . ?
F3 P F6 87.7(6) . . ?
F1 P F6 177.1(7) . . ?

loop_
_geom_bond_atom_site_label_1
_geom_bond_atom_site_label_2
_geom_bond_distance
_geom_bond_site_symmetry_2
_geom_bond_publ_flag
I C3 2.073(10) . ?
Ag N1 2.178(8) . ?
Ag N3 2.192(8) 4_454 ?
N1 C2 1.342(11) . ?
N1 C1 1.371(12) . ?
N2 C1 1.269(13) . ?
N3 C4 1.362(12) . ?
N3 C1 1.368(13) . ?
N3 Ag 2.192(8) 3 ?
C2 C3 1.361(12) . ?
C3 C4 1.379(12) . ?
P F4 1.550(10) . ?
P F5 1.557(12) . ?
P F2 1.572(10) . ?
P F3 1.594(10) . ?
P F1 1.648(9) . ?
P F6 1.662(12) . ?

loop_
_platon_squeeze_void_nr
_platon_squeeze_void_average_x
_platon_squeeze_void_average_y
_platon_squeeze_void_average_z
_platon_squeeze_void_volume
_platon_squeeze_void_count_electrons
1 -0.015 -0.003 -0.003 3787.7 2589.5
